data_7101213
loop_
_publ_author_name
'Bowes, Katharine F.'
'Cole, Jacqueline M.'
'Husheer, Shamus L. G.'
'Raithby, Paul R.'
'Savarese, Teresa L.'
'Sparkes, Hazel A.'
'Teat, Simon J.'
'Warren, John E.'

_publ_section_title
;
 Photocrystallographic structure determination of a new geometric isomer
 of [Ru(NH3)4(H2O)(\h1-OSO)][MeC6H4SO3]2
;
_journal_coden_ASTM CHCOFS
_journal_issue 23
_journal_name_full
;
 Chemical Communications (Cambridge, United Kingdom)
;
_journal_page_first 2448
_journal_page_last 2450
_journal_paper_doi 10.1039/b604039j
_journal_year 2006
_chemical_formula_sum 'C14 H28 N4 O9 Ru S3'
_chemical_formula_weight 593.65
_space_group_IT_number 2
_symmetry_cell_setting triclinic
_symmetry_space_group_name_Hall '-P 1'
_symmetry_space_group_name_H-M 'P -1'
_atom_sites_solution_hydrogens geom
_atom_sites_solution_primary direct
_atom_sites_solution_secondary difmap
_audit_creation_method SHELXL-97
_cell_angle_alpha 91.663(4)
_cell_angle_beta 96.450(4)
_cell_angle_gamma 104.721(4)
_cell_formula_units_Z 2
_cell_length_a 6.655(3)
_cell_length_b 13.109(6)
_cell_length_c 13.715(6)
_cell_measurement_reflns_used 3303
_cell_measurement_temperature 13(2)
_cell_measurement_theta_max 29.638
_cell_measurement_theta_min 2.914
_cell_volume 1147.8(9)
_computing_cell_refinement 'Bruker SAINT'
_computing_data_collection 'Bruker SMART'
_computing_data_reduction 'Bruker SAINT'
_computing_molecular_graphics 'ORTEP3 for Windows (Farrugia, 1997)'
_computing_publication_material 'WinGX publication routines (Farrugia, 1999)'
_computing_structure_refinement 'SHELXL-97 (Sheldrick, 1997)'
_computing_structure_solution 'SHELXS-97 (Sheldrick, 1990)'
_diffrn_ambient_temperature 13(2)
_diffrn_measured_fraction_theta_full 0.897
_diffrn_measured_fraction_theta_max 0.897
_diffrn_measurement_device_type 'Bruker SMART 1K CCD diffractometer'
_diffrn_measurement_method '\w rotation with narrow frames'
_diffrn_radiation_monochromator 'silicon 111'
_diffrn_radiation_source 'Daresbury SRS station 9.8'
_diffrn_radiation_type synchrotron
_diffrn_radiation_wavelength 0.68960
_diffrn_reflns_av_R_equivalents 0.0436
_diffrn_reflns_av_sigmaI/netI 0.0745
_diffrn_reflns_limit_h_max 9
_diffrn_reflns_limit_h_min -9
_diffrn_reflns_limit_k_max 19
_diffrn_reflns_limit_k_min -19
_diffrn_reflns_limit_l_max 20
_diffrn_reflns_limit_l_min -20
_diffrn_reflns_number 13556
_diffrn_reflns_theta_full 30.91
_diffrn_reflns_theta_max 30.91
_diffrn_reflns_theta_min 3.52
_diffrn_standards_number 0
_exptl_absorpt_coefficient_mu 1.008
_exptl_absorpt_correction_T_max 1.0000
_exptl_absorpt_correction_T_min 0.8288
_exptl_absorpt_correction_type multi-scan
_exptl_absorpt_process_details 'SADABS, (G. Sheldrick, 1998)'
_exptl_crystal_colour 'pale orange'
_exptl_crystal_density_diffrn 1.718
_exptl_crystal_density_method 'not measured'
_exptl_crystal_description plate
_exptl_crystal_F_000 608
_exptl_crystal_size_max 0.80
_exptl_crystal_size_mid 0.30
_exptl_crystal_size_min 0.20
_refine_diff_density_max 1.409
_refine_diff_density_min -1.285
_refine_diff_density_rms 0.122
_refine_ls_extinction_method none
_refine_ls_goodness_of_fit_ref 1.012
_refine_ls_hydrogen_treatment mixed
_refine_ls_matrix_type full
_refine_ls_number_parameters 400
_refine_ls_number_reflns 7121
_refine_ls_number_restraints 395
_refine_ls_restrained_S_all 1.053
_refine_ls_R_factor_all 0.0695
_refine_ls_R_factor_gt 0.0428
_refine_ls_shift/su_max 0.046
_refine_ls_shift/su_mean 0.004
_refine_ls_structure_factor_coef Fsqd
_refine_ls_weighting_details 'calc w=1/[\s^2^(Fo^2^)+(0.0416P)^2^+0.0000P] where P=(Fo^2^+2Fc^2^)/3'
_refine_ls_weighting_scheme calc
_refine_ls_wR_factor_gt 0.0877
_refine_ls_wR_factor_ref 0.0976
_reflns_number_gt 5282
_reflns_number_total 7121
_reflns_threshold_expression >2sigma(I)
_cod_data_source_file b604039j.txt
_cod_depositor_comments
;
The following automatic conversions were performed:
'_symmetry_cell_setting' value 'Triclinic' changed to 'triclinic'
according to '/home/saulius/struct/CIF-dictionaries/cif_core.dic'
dictionary named 'cif_core.dic' version 2.4.1 from 2010-06-29.

Automatic conversion script
Id: cif_fix_enum 1527 2010-12-29 10:47:43Z saulius 
;
_cod_original_sg_symbol_H-M P-1
_cod_database_code 7101213

loop_
_symmetry_equiv_pos_as_xyz
'x, y, z'
'-x, -y, -z'

loop_
_atom_site_label
_atom_site_type_symbol
_atom_site_fract_x
_atom_site_fract_y
_atom_site_fract_z
_atom_site_U_iso_or_equiv
_atom_site_adp_type
_atom_site_occupancy
_atom_site_symmetry_multiplicity
_atom_site_calc_flag
_atom_site_refinement_flags
_atom_site_disorder_assembly
_atom_site_disorder_group
Ru1 Ru 0.32525(4) 0.99214(2) 0.252870(18) 0.01676(7) Uani 1 1 d D . .
S1 S 0.3934(3) 0.84872(13) 0.21594(13) 0.0187(3) Uani 0.56 1 d PU A 1
O1 O 0.2914(7) 0.7508(3) 0.2558(3) 0.0231(7) Uani 0.56 1 d PU A 1
O2 O 0.5377(7) 0.8414(3) 0.1454(3) 0.0209(8) Uani 0.56 1 d PU A 1
N1 N 0.6354(4) 1.0711(2) 0.3150(2) 0.0220(6) Uani 1 1 d . A .
H1A H 0.6985 1.0236 0.3436 0.033 Uiso 1 1 calc R . .
H1B H 0.6310 1.1215 0.3612 0.033 Uiso 1 1 calc R . .
H1C H 0.7093 1.1020 0.2669 0.033 Uiso 1 1 calc R . .
N2 N 0.2659(4) 0.9504(2) 0.39692(19) 0.0207(5) Uani 1 1 d . A .
H2A H 0.1253 0.9308 0.3993 0.031 Uiso 1 1 calc R . .
H2B H 0.3256 1.0069 0.4401 0.031 Uiso 1 1 calc R . .
H2C H 0.3214 0.8956 0.4133 0.031 Uiso 1 1 calc R . .
N3 N 0.0053(4) 0.9330(2) 0.19899(19) 0.0199(5) Uani 1 1 d . A .
H3A H -0.0084 0.8862 0.1468 0.030 Uiso 1 1 calc R . .
H3B H -0.0488 0.9874 0.1796 0.030 Uiso 1 1 calc R . .
H3C H -0.0650 0.8999 0.2473 0.030 Uiso 1 1 calc R . .
N4 N 0.3810(4) 1.0410(2) 0.10970(19) 0.0215(5) Uani 1 1 d . A .
H4A H 0.5213 1.0603 0.1064 0.032 Uiso 1 1 calc R . .
H4B H 0.3268 1.0971 0.0969 0.032 Uiso 1 1 calc R . .
H4C H 0.3187 0.9867 0.0646 0.032 Uiso 1 1 calc R . .
O1W O 0.2633(4) 1.13712(18) 0.28357(16) 0.0215(5) Uani 1 1 d D A .
H1W H 0.201(5) 1.142(3) 0.3330(19) 0.032 Uiso 1 1 d D . .
H2W H 0.241(6) 1.170(3) 0.2339(18) 0.032 Uiso 1 1 d D . .
S11 S -0.03332(11) 1.20537(6) 0.07716(6) 0.01779(15) Uani 1 1 d . . .
O11 O -0.0858(4) 1.1712(2) -0.02548(18) 0.0334(6) Uani 1 1 d . . .
O12 O 0.1904(3) 1.22495(18) 0.11158(19) 0.0264(5) Uani 1 1 d . . .
O13 O -0.1568(4) 1.13145(18) 0.13922(19) 0.0280(5) Uani 1 1 d . . .
C11 C -0.0962(5) 1.3273(2) 0.0933(2) 0.0165(6) Uani 1 1 d . . .
C12 C -0.2990(5) 1.3333(2) 0.0652(2) 0.0215(6) Uani 1 1 d . . .
H12 H -0.4016 1.2733 0.0348 0.026 Uiso 1 1 calc R . .
C13 C -0.3512(5) 1.4278(2) 0.0818(2) 0.0205(6) Uani 1 1 d . . .
H13 H -0.4913 1.4313 0.0637 0.025 Uiso 1 1 calc R . .
C14 C -0.2026(5) 1.5177(2) 0.1244(2) 0.0201(6) Uani 1 1 d . . .
C15 C 0.0029(5) 1.5105(2) 0.1501(2) 0.0229(7) Uani 1 1 d . . .
H15 H 0.1070 1.5712 0.1780 0.028 Uiso 1 1 calc R . .
C16 C 0.0567(5) 1.4163(2) 0.1354(2) 0.0206(6) Uani 1 1 d . . .
H16 H 0.1963 1.4123 0.1537 0.025 Uiso 1 1 calc R . .
C17 C -0.2607(6) 1.6200(3) 0.1423(3) 0.0262(7) Uani 1 1 d . . .
H17A H -0.1870 1.6545 0.2053 0.039 Uiso 1 1 calc R . .
H17B H -0.4121 1.6054 0.1439 0.039 Uiso 1 1 calc R . .
H17C H -0.2206 1.6667 0.0892 0.039 Uiso 1 1 calc R . .
S21 S -0.26426(12) 0.81673(6) 0.46622(6) 0.01775(15) Uani 1 1 d . . .
O21 O -0.2055(4) 0.87935(18) 0.38208(18) 0.0275(5) Uani 1 1 d . . .
O22 O -0.0991(3) 0.84465(17) 0.54968(17) 0.0232(5) Uani 1 1 d . . .
O23 O -0.4673(3) 0.82337(17) 0.49289(16) 0.0204(5) Uani 1 1 d . . .
C21 C -0.2851(5) 0.6838(2) 0.4299(2) 0.0170(6) Uani 1 1 d . . .
C22 C -0.1030(5) 0.6500(2) 0.4289(2) 0.0206(6) Uani 1 1 d . . .
H22 H 0.0297 0.6976 0.4495 0.025 Uiso 1 1 calc R . .
C23 C -0.1160(5) 0.5472(2) 0.3979(2) 0.0234(7) Uani 1 1 d . . .
H23 H 0.0088 0.5249 0.3966 0.028 Uiso 1 1 calc R . .
C24 C -0.3079(6) 0.4758(2) 0.3685(2) 0.0257(7) Uani 1 1 d . . .
C25 C -0.4888(5) 0.5106(3) 0.3701(2) 0.0267(8) Uani 1 1 d . . .
H25 H -0.6213 0.4624 0.3506 0.032 Uiso 1 1 calc R . .
C26 C -0.4795(5) 0.6139(3) 0.3996(2) 0.0235(7) Uani 1 1 d . . .
H26 H -0.6041 0.6368 0.3991 0.028 Uiso 1 1 calc R . .
C27 C -0.3190(6) 0.3625(2) 0.3389(3) 0.0330(9) Uani 1 1 d . . .
H27A H -0.1795 0.3565 0.3278 0.050 Uiso 1 1 calc R . .
H27B H -0.4157 0.3404 0.2782 0.050 Uiso 1 1 calc R . .
H27C H -0.3692 0.3171 0.3913 0.050 Uiso 1 1 calc R . .
S1A S 0.4569(5) 0.7935(3) 0.1753(3) 0.0200(5) Uani 0.24 1 d PDU A 2
S1B S 0.3790(11) 0.7709(5) 0.2243(5) 0.0205(7) Uani 0.12 1 d PDU A 3
O2A O 0.554(2) 0.8547(12) 0.1010(11) 0.0190(16) Uani 0.24 1 d PDU A 2
S1C S 0.502(2) 0.8534(11) 0.2131(11) 0.0196(8) Uani 0.06 1 d PDU A 4
O1A O 0.3504(19) 0.8494(9) 0.2437(8) 0.0204(8) Uani 0.24 1 d PDU A 2
O1B O 0.222(3) 0.7398(17) 0.2881(14) 0.0204(17) Uani 0.12 1 d PDU A 3
O1C O 0.273(6) 0.8130(8) 0.220(3) 0.0196(8) Uani 0.06 1 d PDU A 4
O2D O 0.336(17) 0.833(5) 0.172(3) 0.0199(8) Uani 0.02 1 d PDU A 5
O2B O 0.456(3) 0.8875(9) 0.2076(15) 0.0203(8) Uani 0.12 1 d PDU A 3
S1D S 0.437(5) 0.8276(18) 0.281(3) 0.0201(8) Uani 0.02 1 d PDU A 5
O1D O 0.272(16) 0.733(7) 0.316(8) 0.021(2) Uani 0.02 1 d PDU A 5
O2C O 0.589(9) 0.866(5) 0.111(4) 0.020(2) Uani 0.06 1 d PDU A 4

loop_
_atom_site_aniso_label
_atom_site_aniso_U_11
_atom_site_aniso_U_22
_atom_site_aniso_U_33
_atom_site_aniso_U_23
_atom_site_aniso_U_13
_atom_site_aniso_U_12
Ru1 0.01436(11) 0.01960(12) 0.01613(12) 0.00017(8) 0.00223(8) 0.00399(8)
S1 0.0171(8) 0.0182(6) 0.0219(8) 0.0026(6) 0.0041(6) 0.0055(5)
O1 0.0221(17) 0.0204(15) 0.0262(17) -0.0004(14) 0.0039(14) 0.0042(14)
O2 0.0188(17) 0.0207(17) 0.0234(18) 0.0016(16) 0.0042(16) 0.0047(14)
N1 0.0192(13) 0.0226(13) 0.0231(14) -0.0007(11) 0.0013(11) 0.0044(10)
N2 0.0226(13) 0.0193(13) 0.0199(13) -0.0001(10) 0.0034(10) 0.0047(10)
N3 0.0195(12) 0.0194(13) 0.0203(13) 0.0004(10) 0.0022(10) 0.0045(10)
N4 0.0175(12) 0.0282(14) 0.0196(13) 0.0013(11) 0.0039(10) 0.0067(10)
O1W 0.0233(11) 0.0253(12) 0.0174(11) 0.0015(9) 0.0022(9) 0.0089(9)
S11 0.0157(3) 0.0176(3) 0.0210(4) 0.0013(3) 0.0047(3) 0.0048(3)
O11 0.0455(16) 0.0324(14) 0.0248(13) -0.0076(10) -0.0010(11) 0.0180(12)
O12 0.0163(10) 0.0228(11) 0.0409(14) 0.0048(10) 0.0059(10) 0.0053(9)
O13 0.0244(12) 0.0234(12) 0.0409(15) 0.0107(10) 0.0140(11) 0.0095(9)
C11 0.0170(13) 0.0179(14) 0.0144(14) 0.0004(11) 0.0048(11) 0.0028(11)
C12 0.0160(14) 0.0211(15) 0.0263(17) 0.0022(12) 0.0034(12) 0.0023(12)
C13 0.0162(14) 0.0225(15) 0.0237(16) 0.0033(12) 0.0027(12) 0.0065(11)
C14 0.0260(16) 0.0207(15) 0.0157(14) 0.0032(11) 0.0053(12) 0.0084(12)
C15 0.0258(16) 0.0186(15) 0.0215(16) -0.0025(12) 0.0041(13) 0.0005(12)
C16 0.0194(14) 0.0219(15) 0.0205(15) -0.0008(12) 0.0037(12) 0.0049(12)
C17 0.0331(18) 0.0207(15) 0.0269(17) 0.0037(13) 0.0047(14) 0.0100(13)
S21 0.0187(3) 0.0141(3) 0.0211(4) 0.0016(3) 0.0083(3) 0.0030(3)
O21 0.0395(14) 0.0194(11) 0.0285(13) 0.0088(9) 0.0202(11) 0.0092(10)
O22 0.0153(10) 0.0229(11) 0.0292(12) -0.0062(9) 0.0044(9) 0.0014(8)
O23 0.0180(10) 0.0251(11) 0.0212(11) 0.0013(9) 0.0083(9) 0.0086(9)
C21 0.0196(14) 0.0157(13) 0.0147(14) 0.0022(11) 0.0039(11) 0.0017(11)
C22 0.0205(15) 0.0183(14) 0.0221(16) 0.0025(12) 0.0027(12) 0.0035(12)
C23 0.0280(16) 0.0207(15) 0.0243(16) 0.0015(12) 0.0079(13) 0.0090(13)
C24 0.0388(19) 0.0171(14) 0.0213(16) 0.0016(12) 0.0145(14) 0.0027(13)
C25 0.0261(17) 0.0209(15) 0.0269(17) -0.0055(13) 0.0094(14) -0.0068(13)
C26 0.0177(14) 0.0246(16) 0.0281(17) 0.0007(13) 0.0090(13) 0.0031(12)
C27 0.051(2) 0.0154(15) 0.0333(19) -0.0023(13) 0.0206(17) 0.0028(15)
S1A 0.0203(11) 0.0202(10) 0.0193(11) 0.0002(9) 0.0039(9) 0.0043(9)
S1B 0.0200(13) 0.0198(12) 0.0212(13) 0.0014(12) 0.0040(12) 0.0035(12)
O2A 0.020(3) 0.019(3) 0.019(3) 0.002(3) 0.003(3) 0.007(3)
S1C 0.0188(14) 0.0198(13) 0.0210(14) 0.0010(13) 0.0037(13) 0.0058(13)
O1A 0.0195(14) 0.0208(13) 0.0214(14) 0.0019(13) 0.0041(13) 0.0054(13)
O1B 0.021(3) 0.020(3) 0.022(3) 0.000(3) 0.006(3) 0.006(3)
O1C 0.0189(14) 0.0194(13) 0.0209(14) 0.0016(13) 0.0040(13) 0.0048(13)
O2D 0.0192(14) 0.0198(13) 0.0211(14) 0.0015(13) 0.0039(13) 0.0049(13)
O2B 0.0197(15) 0.0200(14) 0.0212(14) 0.0017(14) 0.0038(13) 0.0046(13)
S1D 0.0194(14) 0.0199(13) 0.0212(14) 0.0014(13) 0.0039(13) 0.0050(13)
O1D 0.020(3) 0.020(3) 0.022(3) 0.000(3) 0.005(3) 0.005(3)
O2C 0.019(3) 0.020(3) 0.020(3) 0.001(3) 0.004(3) 0.006(3)

loop_
_atom_type_symbol
_atom_type_description
_atom_type_scat_dispersion_real
_atom_type_scat_dispersion_imag
_atom_type_scat_source
C C 0.0033 0.0016 'International Tables Vol C Tables 4.2.6.8 and 6.1.1.4'
H H 0.0000 0.0000 'International Tables Vol C Tables 4.2.6.8 and 6.1.1.4'
N N 0.0061 0.0033 'International Tables Vol C Tables 4.2.6.8 and 6.1.1.4'
O O 0.0106 0.0060 'International Tables Vol C Tables 4.2.6.8 and 6.1.1.4'
S S 0.1246 0.1234 'International Tables Vol C Tables 4.2.6.8 and 6.1.1.4'
Ru Ru -1.2594 0.8363 'International Tables Vol C Tables 4.2.6.8 and 6.1.1.4'

loop_
_geom_angle_atom_site_label_1
_geom_angle_atom_site_label_2
_geom_angle_atom_site_label_3
_geom_angle
O1A Ru1 O2B 28.6(6)
O1A Ru1 O1W 169.3(3)
O2B Ru1 O1W 161.7(4)
O1A Ru1 S1 13.4(3)
O2B Ru1 S1 16.1(4)
O1W Ru1 S1 177.32(8)
O1A Ru1 N3 87.9(4)
O2B Ru1 N3 104.5(6)
O1W Ru1 N3 87.94(10)
S1 Ru1 N3 92.55(9)
O1A Ru1 N2 81.4(3)
O2B Ru1 N2 104.0(5)
O1W Ru1 N2 88.75(10)
S1 Ru1 N2 93.87(9)
N3 Ru1 N2 91.24(10)
O1A Ru1 N4 101.3(3)
O2B Ru1 N4 78.7(5)
O1W Ru1 N4 88.46(10)
S1 Ru1 N4 88.92(9)
N3 Ru1 N4 88.53(10)
N2 Ru1 N4 177.21(11)
O1A Ru1 N1 99.8(4)
O2B Ru1 N1 83.7(6)
O1W Ru1 N1 83.94(10)
S1 Ru1 N1 95.63(9)
N3 Ru1 N1 171.74(10)
N2 Ru1 N1 87.10(11)
N4 Ru1 N1 92.74(10)
O1A Ru1 O1C 14.3(10)
O2B Ru1 O1C 36.7(9)
O1W Ru1 O1C 160.6(9)
S1 Ru1 O1C 21.0(9)
N3 Ru1 O1C 73.9(9)
N2 Ru1 O1C 84.9(10)
N4 Ru1 O1C 97.7(10)
N1 Ru1 O1C 114.0(9)
O1A Ru1 O2D 24.0(13)
O2B Ru1 O2D 24(3)
O1W Ru1 O2D 162.5(15)
S1 Ru1 O2D 16.0(17)
N3 Ru1 O2D 80(3)
N2 Ru1 O2D 104.3(16)
N4 Ru1 O2D 78.4(15)
N1 Ru1 O2D 108(3)
O1C Ru1 O2D 21(2)
O1A Ru1 S1D 16.4(9)
O2B Ru1 S1D 30.8(10)
O1W Ru1 S1D 159.5(9)
S1 Ru1 S1D 22.6(9)
N3 Ru1 S1D 102.1(9)
N2 Ru1 S1D 73.4(9)
N4 Ru1 S1D 109.4(9)
N1 Ru1 S1D 85.1(9)
O1C Ru1 S1D 30.3(13)
O2D Ru1 S1D 37.8(11)
O1A Ru1 S1C 25.8(4)
O2B Ru1 S1C 6.1(7)
O1W Ru1 S1C 163.3(4)
S1 Ru1 S1C 15.2(3)
N3 Ru1 S1C 106.9(4)
N2 Ru1 S1C 98.3(3)
N4 Ru1 S1C 84.5(3)
N1 Ru1 S1C 81.3(4)
O1C Ru1 S1C 36.1(9)
O2D Ru1 S1C 27(2)
S1D Ru1 S1C 25.4(9)
O1 S1 O2 116.2(3)
O1 S1 Ru1 121.7(2)
O2 S1 Ru1 122.1(2)
O11 S11 O13 111.78(16)
O11 S11 O12 113.34(15)
O13 S11 O12 110.25(15)
O11 S11 C11 107.73(15)
O13 S11 C11 107.08(14)
O12 S11 C11 106.26(14)
C12 C11 C16 120.4(3)
C12 C11 S11 119.3(2)
C16 C11 S11 120.3(2)
C11 C12 C13 119.4(3)
C12 C13 C14 121.5(3)
C13 C14 C15 118.1(3)
C13 C14 C17 121.1(3)
C15 C14 C17 120.8(3)
C16 C15 C14 121.1(3)
C15 C16 C11 119.4(3)
O23 S21 O22 112.31(13)
O23 S21 O21 112.00(14)
O22 S21 O21 111.28(14)
O23 S21 C21 107.88(13)
O22 S21 C21 106.15(14)
O21 S21 C21 106.84(14)
C26 C21 C22 120.0(3)
C26 C21 S21 120.9(2)
C22 C21 S21 119.0(2)
C23 C22 C21 119.8(3)
C22 C23 C24 121.3(3)
C23 C24 C25 118.4(3)
C23 C24 C27 120.4(3)
C25 C24 C27 121.2(3)
C26 C25 C24 121.4(3)
C25 C26 C21 119.1(3)
O2A S1A O1A 116.2(8)
O1B S1B O2B 118.1(11)
O1C S1C O2C 122(3)
O1C S1C Ru1 65.6(7)
O2C S1C Ru1 113(3)
S1A O1A Ru1 132.1(7)
S1C O1C Ru1 78.3(9)
S1D O2D Ru1 75.4(13)
S1B O2B Ru1 123.1(7)
O1D S1D O2D 101(6)
O1D S1D Ru1 116(5)
O2D S1D Ru1 66.9(8)

loop_
_geom_bond_atom_site_label_1
_geom_bond_atom_site_label_2
_geom_bond_distance
Ru1 O1A 1.923(11)
Ru1 O2B 1.923(11)
Ru1 O1W 2.086(2)
Ru1 S1 2.104(2)
Ru1 N3 2.111(3)
Ru1 N2 2.118(3)
Ru1 N4 2.126(3)
Ru1 N1 2.127(3)
Ru1 O1C 2.307(8)
Ru1 O2D 2.358(19)
Ru1 S1D 2.481(15)
Ru1 S1C 2.481(14)
S1 O1 1.446(5)
S1 O2 1.455(5)
S11 O11 1.441(3)
S11 O13 1.463(2)
S11 O12 1.465(2)
S11 C11 1.766(3)
C11 C12 1.384(4)
C11 C16 1.399(4)
C12 C13 1.388(4)
C13 C14 1.395(4)
C14 C15 1.401(5)
C14 C17 1.508(4)
C15 C16 1.386(4)
S21 O23 1.462(2)
S21 O22 1.463(2)
S21 O21 1.467(2)
S21 C21 1.765(3)
C21 C26 1.393(4)
C21 C22 1.393(4)
C22 C23 1.379(4)
C23 C24 1.387(5)
C24 C25 1.394(5)
C24 C27 1.510(4)
C25 C26 1.387(5)
S1A O2A 1.426(15)
S1A O1A 1.514(10)
S1B O1B 1.426(15)
S1B O2B 1.516(11)
S1C O1C 1.49(4)
S1C O2C 1.57(6)
O2D S1D 1.57(5)
S1D O1D 1.57(6)

loop_
_geom_hbond_atom_site_label_D
_geom_hbond_atom_site_label_H
_geom_hbond_atom_site_label_A
_geom_hbond_distance_DH
_geom_hbond_distance_HA
_geom_hbond_distance_DA
_geom_hbond_angle_DHA
_geom_hbond_site_symmetry_A
N1 H1A O21 0.91 2.20 3.091(4) 164.6 1_655
N1 H1B O23 0.91 2.55 3.368(4) 149.2 2_576
N1 H1C O13 0.91 2.06 2.942(4) 164.3 1_655
N2 H2A O21 0.91 2.12 3.019(4) 171.4 .
N2 H2A S21 0.91 2.91 3.759(3) 156.7 .
N2 H2B O22 0.91 2.76 3.251(4) 115.2 2_576
N2 H2B S21 0.91 2.76 3.540(3) 145.1 2_576
N2 H2C O23 0.91 2.11 2.960(4) 154.8 1_655
N3 H3A O11 0.91 2.03 2.879(4) 154.1 2_575
N3 H3A S11 0.91 3.33 4.195(3) 159.2 2_575
N3 H3B O13 0.91 2.25 3.155(4) 174.9 .
N3 H3C O21 0.91 2.16 3.027(3) 159.5 .
N4 H4A O13 0.91 2.10 2.979(4) 162.1 1_655
N4 H4B S11 0.91 3.07 3.904(3) 152.8 .
N4 H4B O12 0.91 2.11 2.996(4) 163.1 .
N4 H4C O11 0.91 2.26 3.076(4) 149.4 2_575
O1W H1W O22 0.842(10) 1.836(12) 2.673(3) 172(4) 2_576
O1W H1W S21 0.842(10) 2.76(3) 3.466(3) 143(3) 2_576
O1W H2W O12 0.836(10) 1.874(13) 2.703(3) 171(4) .
O1W H2W S11 0.836(10) 2.79(2) 3.535(3) 150(3) .

loop_
_geom_torsion_atom_site_label_1
_geom_torsion_atom_site_label_2
_geom_torsion_atom_site_label_3
_geom_torsion_atom_site_label_4
_geom_torsion
C12 C11 S11 O11 57.1(3)
C12 C11 S11 O12 178.9(2)
C12 C11 S11 O13 -63.3(3)
C22 C21 S21 O21 78.3(3)
C22 C21 S21 O22 -40.6(3)
C22 C21 S21 O23 -161.1(2)
